data_4121396
loop_
_publ_author_name
'Zhengren Xu'
'Qian Wang'
'Jieping Zhu'

_publ_section_title
;
 Enantioselective Total Syntheses of Leuconolam-Leuconoxine-Mersicarpine
 Group Monoterpene Indole Alkaloids
;
_journal_name_full 'Journal of the American Chemical Society'
_journal_page_first 19127
_journal_page_last 19130
_journal_paper_doi 10.1021/ja4115192
_journal_volume 135
_journal_year 2013
_chemical_absolute_configuration rmad
_chemical_formula_moiety 'C19 H22 N2 O2'
_chemical_formula_sum 'C19 H22 N2 O2'
_chemical_formula_weight 310.39
_space_group_IT_number 4
_symmetry_cell_setting monoclinic
_symmetry_space_group_name_Hall 'P 2yb'
_symmetry_space_group_name_H-M 'P 1 21 1'
_atom_sites_solution_hydrogens geom
_atom_sites_solution_primary direct
_atom_sites_solution_secondary difmap
_audit_creation_method SHELXL-97
_audit_update_record
;
2013-10-18 # Formatted by publCIF

;
_cell_angle_alpha 90.00
_cell_angle_beta 107.875(3)
_cell_angle_gamma 90.00
_cell_formula_units_Z 2
_cell_length_a 9.7820(3)
_cell_length_b 7.49799(19)
_cell_length_c 11.2172(3)
_cell_measurement_reflns_used 4309
_cell_measurement_temperature 140(2)
_cell_measurement_theta_max 72.8550
_cell_measurement_theta_min 4.7360
_cell_volume 783.01(4)
_computing_cell_refinement
; 
CrysAlisPro, Agilent Technologies, 
Version 1.171.36.28 (release 01-02-2013 CrysAlis171 .NET) 
(compiled Feb  1 2013,16:14:44) 
;
_computing_data_collection
; 
CrysAlisPro, Agilent Technologies, 
Version 1.171.36.28 (release 01-02-2013 CrysAlis171 .NET) 
(compiled Feb  1 2013,16:14:44) 
;
_computing_data_reduction
; 
CrysAlisPro, Agilent Technologies, 
Version 1.171.36.28 (release 01-02-2013 CrysAlis171 .NET) 
(compiled Feb  1 2013,16:14:44) 
;
_computing_molecular_graphics 'Bruker SHELXTL'
_computing_publication_material 'Bruker SHELXTL'
_computing_structure_refinement 'SHELXL-97 (Sheldrick, 1997)'
_computing_structure_solution 'SHELXS-97 (Sheldrick, 1990)'
_diffrn_ambient_temperature 140(2)
_diffrn_detector_area_resol_mean 10.2665
_diffrn_measured_fraction_theta_full 0.980
_diffrn_measured_fraction_theta_max 0.980
_diffrn_measurement_device_type 'SuperNova, Dual, Cu at zero, Atlas'
_diffrn_measurement_method '\w scans'
_diffrn_radiation_monochromator mirror
_diffrn_radiation_source 'SuperNova (Cu) x-ray Source'
_diffrn_radiation_type 'Cu K\a'
_diffrn_radiation_wavelength 1.54178
_diffrn_reflns_av_R_equivalents 0.0254
_diffrn_reflns_av_sigmaI/netI 0.0251
_diffrn_reflns_limit_h_max 11
_diffrn_reflns_limit_h_min -12
_diffrn_reflns_limit_k_max 9
_diffrn_reflns_limit_k_min -9
_diffrn_reflns_limit_l_max 13
_diffrn_reflns_limit_l_min -11
_diffrn_reflns_number 5179
_diffrn_reflns_theta_full 72.96
_diffrn_reflns_theta_max 72.96
_diffrn_reflns_theta_min 4.75
_exptl_absorpt_coefficient_mu 0.684
_exptl_absorpt_correction_T_max 0.814
_exptl_absorpt_correction_T_min 0.646
_exptl_absorpt_correction_type analytical
_exptl_absorpt_process_details
; 
CrysAlisPro, Agilent Technologies, 
Version 1.171.36.28 (release 01-02-2013 CrysAlis171 .NET) 
(compiled Feb  1 2013,16:14:44) 
Analytical numeric absorption correction using a multifaceted crystal 
   model based on expressions derived by R.C. Clark & J.S. Reid. 
(Clark, R. C. & Reid, J. S. (1995). Acta Cryst. A51, 887-897) 
;
_exptl_crystal_colour colourless
_exptl_crystal_density_diffrn 1.316
_exptl_crystal_description prism
_exptl_crystal_F_000 332
_exptl_crystal_size_max 0.49
_exptl_crystal_size_mid 0.34
_exptl_crystal_size_min 0.23
_refine_diff_density_max 0.202
_refine_diff_density_min -0.172
_refine_diff_density_rms 0.036
_refine_ls_abs_structure_details 'Flack H D (1983), Acta Cryst. A39, 876-881'
_refine_ls_abs_structure_Flack 0.5(2)
_refine_ls_extinction_coef 0.015(2)
_refine_ls_extinction_expression Fc^*^=kFc[1+0.001xFc^2^\l^3^/sin(2\q)]^-1/4^
_refine_ls_extinction_method SHELXL
_refine_ls_goodness_of_fit_ref 1.041
_refine_ls_hydrogen_treatment constr
_refine_ls_matrix_type full
_refine_ls_number_parameters 211
_refine_ls_number_reflns 2991
_refine_ls_number_restraints 1
_refine_ls_restrained_S_all 1.040
_refine_ls_R_factor_all 0.0344
_refine_ls_R_factor_gt 0.0341
_refine_ls_shift/su_max 0.000
_refine_ls_shift/su_mean 0.000
_refine_ls_structure_factor_coef Fsqd
_refine_ls_weighting_details 'calc w=1/[\s^2^(Fo^2^)+(0.0563P)^2^+0.1549P] where P=(Fo^2^+2Fc^2^)/3'
_refine_ls_weighting_scheme calc
_refine_ls_wR_factor_gt 0.0896
_refine_ls_wR_factor_ref 0.0900
_reflns_number_gt 2960
_reflns_number_total 2991
_reflns_threshold_expression >2sigma(I)
_cod_data_source_file ja4115192_si_003.cif
_cod_data_source_block xzrv-66a
_cod_original_sg_symbol_H-M 'P 21'
_cod_database_code 4121396

loop_
_symmetry_equiv_pos_as_xyz
'x, y, z'
'-x, y+1/2, -z'

loop_
_atom_site_label
_atom_site_type_symbol
_atom_site_fract_x
_atom_site_fract_y
_atom_site_fract_z
_atom_site_U_iso_or_equiv
_atom_site_adp_type
_atom_site_occupancy
_atom_site_symmetry_multiplicity
_atom_site_calc_flag
_atom_site_refinement_flags
O1 O 0.58073(12) 0.10382(18) 0.39553(11) 0.0317(3) Uani 1 1 d .
O2 O -0.03539(11) 0.20667(16) -0.08061(10) 0.0271(3) Uani 1 1 d .
N1 N 0.34664(13) 0.12206(17) 0.26981(11) 0.0193(3) Uani 1 1 d .
N2 N 0.15889(12) 0.23346(16) 0.09107(10) 0.0179(3) Uani 1 1 d .
C1 C 0.22983(15) 0.25401(19) 0.22856(12) 0.0181(3) Uani 1 1 d .
C2 C 0.31884(15) 0.42918(19) 0.24002(14) 0.0205(3) Uani 1 1 d .
H2 H 0.2675 0.5354 0.2593 0.025 Uiso 1 1 calc R
C3 C 0.46111(16) 0.3924(2) 0.34194(13) 0.0250(3) Uani 1 1 d .
H3A H 0.5422 0.4506 0.3219 0.030 Uiso 1 1 calc R
H3B H 0.4581 0.4353 0.4246 0.030 Uiso 1 1 calc R
C4 C 0.47441(16) 0.1916(2) 0.34074(13) 0.0229(3) Uani 1 1 d .
C5 C 0.31372(17) -0.0673(2) 0.27174(14) 0.0231(3) Uani 1 1 d .
H5A H 0.4033 -0.1356 0.3090 0.028 Uiso 1 1 calc R
H5B H 0.2688 -0.1107 0.1852 0.028 Uiso 1 1 calc R
C6 C 0.21126(16) -0.0954(2) 0.34885(14) 0.0247(3) Uani 1 1 d .
H6A H 0.1791 -0.2212 0.3425 0.030 Uiso 1 1 calc R
H6B H 0.2609 -0.0684 0.4381 0.030 Uiso 1 1 calc R
C7 C 0.08228(17) 0.0275(2) 0.29908(14) 0.0219(3) Uani 1 1 d .
H7A H 0.0157 0.0089 0.3490 0.026 Uiso 1 1 calc R
H7B H 0.0308 -0.0060 0.2114 0.026 Uiso 1 1 calc R
C8 C 0.12203(15) 0.22786(19) 0.30321(13) 0.0198(3) Uani 1 1 d .
C9 C -0.01256(16) 0.3384(2) 0.24018(15) 0.0236(3) Uani 1 1 d .
H9A H -0.0796 0.3307 0.2905 0.028 Uiso 1 1 calc R
H9B H 0.0148 0.4650 0.2372 0.028 Uiso 1 1 calc R
C10 C -0.08772(16) 0.2729(2) 0.10796(14) 0.0246(3) Uani 1 1 d .
H10A H -0.1427 0.1638 0.1130 0.029 Uiso 1 1 calc R
H10B H -0.1574 0.3648 0.0634 0.029 Uiso 1 1 calc R
C11 C 0.01130(16) 0.23207(19) 0.03193(13) 0.0200(3) Uani 1 1 d .
C12 C 0.24770(15) 0.32118(19) 0.02885(14) 0.0189(3) Uani 1 1 d .
C13 C 0.24681(15) 0.3056(2) -0.09421(14) 0.0215(3) Uani 1 1 d .
H13 H 0.1852 0.2232 -0.1497 0.026 Uiso 1 1 calc R
C14 C 0.33984(16) 0.4154(2) -0.13400(15) 0.0254(3) Uani 1 1 d .
H14 H 0.3401 0.4095 -0.2185 0.031 Uiso 1 1 calc R
C15 C 0.43189(17) 0.5330(2) -0.05168(16) 0.0280(4) Uani 1 1 d .
H15 H 0.4951 0.6057 -0.0801 0.034 Uiso 1 1 calc R
C16 C 0.43208(16) 0.5451(2) 0.07167(16) 0.0256(3) Uani 1 1 d .
H16 H 0.4957 0.6248 0.1281 0.031 Uiso 1 1 calc R
C17 C 0.33847(15) 0.43970(19) 0.11167(13) 0.0205(3) Uani 1 1 d .
C18 C 0.19026(17) 0.2913(2) 0.43999(14) 0.0254(3) Uani 1 1 d .
H18A H 0.2891 0.2431 0.4715 0.031 Uiso 1 1 calc R
H18B H 0.1976 0.4230 0.4403 0.031 Uiso 1 1 calc R
C19 C 0.1083(2) 0.2365(3) 0.53016(15) 0.0347(4) Uani 1 1 d .
H19A H 0.0067 0.2679 0.4940 0.052 Uiso 1 1 calc R
H19B H 0.1483 0.2990 0.6100 0.052 Uiso 1 1 calc R
H19C H 0.1173 0.1075 0.5443 0.052 Uiso 1 1 calc R

loop_
_atom_site_aniso_label
_atom_site_aniso_U_11
_atom_site_aniso_U_22
_atom_site_aniso_U_33
_atom_site_aniso_U_23
_atom_site_aniso_U_13
_atom_site_aniso_U_12
O1 0.0220(5) 0.0399(7) 0.0282(6) 0.0055(5) 0.0000(5) 0.0052(5)
O2 0.0248(5) 0.0325(6) 0.0201(5) -0.0007(4) 0.0013(4) -0.0038(4)
N1 0.0187(6) 0.0191(6) 0.0187(6) -0.0003(5) 0.0036(5) 0.0015(5)
N2 0.0188(6) 0.0176(6) 0.0166(5) 0.0009(5) 0.0044(4) -0.0008(4)
C1 0.0192(6) 0.0157(6) 0.0178(6) -0.0007(5) 0.0034(5) 0.0002(5)
C2 0.0202(7) 0.0173(7) 0.0235(7) -0.0021(6) 0.0061(6) -0.0022(5)
C3 0.0225(7) 0.0284(8) 0.0216(7) -0.0035(6) 0.0030(6) -0.0054(6)
C4 0.0215(7) 0.0292(8) 0.0166(6) 0.0005(6) 0.0039(5) -0.0002(6)
C5 0.0280(7) 0.0165(7) 0.0238(7) -0.0002(5) 0.0067(6) 0.0039(5)
C6 0.0315(8) 0.0179(7) 0.0239(7) 0.0029(6) 0.0072(6) 0.0019(6)
C7 0.0255(7) 0.0187(7) 0.0222(7) 0.0009(6) 0.0082(6) -0.0019(6)
C8 0.0220(7) 0.0179(7) 0.0194(7) -0.0002(5) 0.0064(5) -0.0006(5)
C9 0.0234(7) 0.0214(7) 0.0272(8) -0.0001(6) 0.0095(6) 0.0026(6)
C10 0.0202(7) 0.0251(8) 0.0268(7) 0.0022(6) 0.0050(6) -0.0003(6)
C11 0.0203(7) 0.0165(7) 0.0214(7) 0.0020(5) 0.0039(5) -0.0020(5)
C12 0.0177(6) 0.0161(7) 0.0228(7) 0.0020(5) 0.0058(5) 0.0023(5)
C13 0.0201(7) 0.0220(7) 0.0221(7) 0.0019(6) 0.0061(5) 0.0038(6)
C14 0.0254(7) 0.0278(8) 0.0254(7) 0.0059(6) 0.0111(6) 0.0060(6)
C15 0.0236(8) 0.0272(8) 0.0368(9) 0.0067(7) 0.0146(7) -0.0012(6)
C16 0.0226(7) 0.0219(7) 0.0328(8) 0.0009(6) 0.0089(6) -0.0041(6)
C17 0.0186(7) 0.0181(7) 0.0242(7) 0.0020(6) 0.0055(6) 0.0017(5)
C18 0.0293(7) 0.0237(8) 0.0228(7) -0.0052(6) 0.0071(6) 0.0003(6)
C19 0.0400(9) 0.0423(10) 0.0237(7) -0.0056(7) 0.0129(7) 0.0013(8)

loop_
_atom_type_symbol
_atom_type_description
_atom_type_scat_dispersion_real
_atom_type_scat_dispersion_imag
_atom_type_scat_source
C C 0.0181 0.0091 'International Tables Vol C Tables 4.2.6.8 and 6.1.1.4'
H H 0.0000 0.0000 'International Tables Vol C Tables 4.2.6.8 and 6.1.1.4'
N N 0.0311 0.0180 'International Tables Vol C Tables 4.2.6.8 and 6.1.1.4'
O O 0.0492 0.0322 'International Tables Vol C Tables 4.2.6.8 and 6.1.1.4'

loop_
_geom_angle_atom_site_label_1
_geom_angle_atom_site_label_2
_geom_angle_atom_site_label_3
_geom_angle
C4 N1 C5 122.10(13)
C4 N1 C1 114.21(12)
C5 N1 C1 120.32(12)
C11 N2 C12 117.86(11)
C11 N2 C1 125.36(12)
C12 N2 C1 107.30(11)
N1 C1 N2 108.95(11)
N1 C1 C8 109.65(11)
N2 C1 C8 111.61(11)
N1 C1 C2 100.37(11)
N2 C1 C2 104.06(11)
C8 C1 C2 121.22(12)
C17 C2 C3 111.63(12)
C17 C2 C1 101.32(11)
C3 C2 C1 105.46(12)
C17 C2 H2 112.6
C3 C2 H2 112.6
C1 C2 H2 112.6
C4 C3 C2 103.51(12)
C4 C3 H3A 111.1
C2 C3 H3A 111.1
C4 C3 H3B 111.1
C2 C3 H3B 111.1
H3A C3 H3B 109.0
O1 C4 N1 124.94(15)
O1 C4 C3 126.37(14)
N1 C4 C3 108.68(13)
N1 C5 C6 109.25(12)
N1 C5 H5A 109.8
C6 C5 H5A 109.8
N1 C5 H5B 109.8
C6 C5 H5B 109.8
H5A C5 H5B 108.3
C7 C6 C5 108.83(12)
C7 C6 H6A 109.9
C5 C6 H6A 109.9
C7 C6 H6B 109.9
C5 C6 H6B 109.9
H6A C6 H6B 108.3
C6 C7 C8 113.81(12)
C6 C7 H7A 108.8
C8 C7 H7A 108.8
C6 C7 H7B 108.8
C8 C7 H7B 108.8
H7A C7 H7B 107.7
C9 C8 C1 108.27(11)
C9 C8 C18 109.81(12)
C1 C8 C18 109.83(11)
C9 C8 C7 109.78(12)
C1 C8 C7 108.26(12)
C18 C8 C7 110.84(12)
C10 C9 C8 111.43(12)
C10 C9 H9A 109.3
C8 C9 H9A 109.3
C10 C9 H9B 109.3
C8 C9 H9B 109.3
H9A C9 H9B 108.0
C11 C10 C9 114.57(12)
C11 C10 H10A 108.6
C9 C10 H10A 108.6
C11 C10 H10B 108.6
C9 C10 H10B 108.6
H10A C10 H10B 107.6
O2 C11 N2 119.95(13)
O2 C11 C10 121.13(13)
N2 C11 C10 118.82(12)
C13 C12 C17 121.88(14)
C13 C12 N2 129.01(13)
C17 C12 N2 109.06(13)
C12 C13 C14 117.62(14)
C12 C13 H13 121.2
C14 C13 H13 121.2
C15 C14 C13 120.95(14)
C15 C14 H14 119.5
C13 C14 H14 119.5
C16 C15 C14 120.46(14)
C16 C15 H15 119.8
C14 C15 H15 119.8
C17 C16 C15 119.20(15)
C17 C16 H16 120.4
C15 C16 H16 120.4
C16 C17 C12 119.89(14)
C16 C17 C2 128.93(14)
C12 C17 C2 111.17(12)
C19 C18 C8 114.79(13)
C19 C18 H18A 108.6
C8 C18 H18A 108.6
C19 C18 H18B 108.6
C8 C18 H18B 108.6
H18A C18 H18B 107.5
C18 C19 H19A 109.5
C18 C19 H19B 109.5
H19A C19 H19B 109.5
C18 C19 H19C 109.5
H19A C19 H19C 109.5
H19B C19 H19C 109.5

loop_
_geom_bond_atom_site_label_1
_geom_bond_atom_site_label_2
_geom_bond_distance
O1 C4 1.2248(19)
O2 C11 1.2183(18)
N1 C4 1.3626(19)
N1 C5 1.4573(19)
N1 C1 1.4745(18)
N2 C11 1.3916(18)
N2 C12 1.4306(18)
N2 C1 1.4922(17)
C1 C8 1.547(2)
C1 C2 1.5592(19)
C2 C17 1.512(2)
C2 C3 1.531(2)
C2 H2 1.0000
C3 C4 1.512(2)
C3 H3A 0.9900
C3 H3B 0.9900
C5 C6 1.526(2)
C5 H5A 0.9900
C5 H5B 0.9900
C6 C7 1.523(2)
C6 H6A 0.9900
C6 H6B 0.9900
C7 C8 1.549(2)
C7 H7A 0.9900
C7 H7B 0.9900
C8 C9 1.532(2)
C8 C18 1.5483(19)
C9 C10 1.520(2)
C9 H9A 0.9900
C9 H9B 0.9900
C10 C11 1.506(2)
C10 H10A 0.9900
C10 H10B 0.9900
C12 C13 1.383(2)
C12 C17 1.391(2)
C13 C14 1.398(2)
C13 H13 0.9500
C14 C15 1.390(2)
C14 H14 0.9500
C15 C16 1.386(2)
C15 H15 0.9500
C16 C17 1.385(2)
C16 H16 0.9500
C18 C19 1.527(2)
C18 H18A 0.9900
C18 H18B 0.9900
C19 H19A 0.9800
C19 H19B 0.9800
C19 H19C 0.9800

loop_
_geom_torsion_atom_site_label_1
_geom_torsion_atom_site_label_2
_geom_torsion_atom_site_label_3
_geom_torsion_atom_site_label_4
_geom_torsion
C4 N1 C1 N2 130.66(12)
C5 N1 C1 N2 -69.64(16)
C4 N1 C1 C8 -106.92(14)
C5 N1 C1 C8 52.78(16)
C4 N1 C1 C2 21.75(15)
C5 N1 C1 C2 -178.55(13)
C11 N2 C1 N1 135.20(13)
C12 N2 C1 N1 -79.59(13)
C11 N2 C1 C8 13.96(19)
C12 N2 C1 C8 159.17(11)
C11 N2 C1 C2 -118.41(14)
C12 N2 C1 C2 26.80(14)
N1 C1 C2 C17 89.16(12)
N2 C1 C2 C17 -23.56(13)
C8 C1 C2 C17 -150.13(12)
N1 C1 C2 C3 -27.29(13)
N2 C1 C2 C3 -140.01(12)
C8 C1 C2 C3 93.42(14)
C17 C2 C3 C4 -84.98(14)
C1 C2 C3 C4 24.22(15)
C5 N1 C4 O1 12.5(2)
C1 N1 C4 O1 171.84(14)
C5 N1 C4 C3 -166.37(13)
C1 N1 C4 C3 -7.07(17)
C2 C3 C4 O1 169.67(14)
C2 C3 C4 N1 -11.43(16)
C4 N1 C5 C6 103.82(15)
C1 N1 C5 C6 -54.24(17)
N1 C5 C6 C7 52.89(16)
C5 C6 C7 C8 -58.69(16)
N1 C1 C8 C9 -168.22(11)
N2 C1 C8 C9 -47.40(15)
C2 C1 C8 C9 75.68(15)
N1 C1 C8 C18 71.87(15)
N2 C1 C8 C18 -167.30(11)
C2 C1 C8 C18 -44.23(17)
N1 C1 C8 C7 -49.27(14)
N2 C1 C8 C7 71.56(14)
C2 C1 C8 C7 -165.37(12)
C6 C7 C8 C9 174.71(11)
C6 C7 C8 C1 56.71(15)
C6 C7 C8 C18 -63.80(16)
C1 C8 C9 C10 63.40(15)
C18 C8 C9 C10 -176.69(13)
C7 C8 C9 C10 -54.59(16)
C8 C9 C10 C11 -43.75(18)
C12 N2 C11 O2 41.2(2)
C1 N2 C11 O2 -176.83(13)
C12 N2 C11 C10 -135.26(14)
C1 N2 C11 C10 6.7(2)
C9 C10 C11 O2 -167.99(14)
C9 C10 C11 N2 8.4(2)
C11 N2 C12 C13 -48.1(2)
C1 N2 C12 C13 163.62(14)
C11 N2 C12 C17 129.08(13)
C1 N2 C12 C17 -19.17(15)
C17 C12 C13 C14 -0.8(2)
N2 C12 C13 C14 176.14(13)
C12 C13 C14 C15 1.3(2)
C13 C14 C15 C16 -0.7(2)
C14 C15 C16 C17 -0.6(2)
C15 C16 C17 C12 1.2(2)
C15 C16 C17 C2 -179.99(14)
C13 C12 C17 C16 -0.5(2)
N2 C12 C17 C16 -177.95(12)
C13 C12 C17 C2 -179.53(13)
N2 C12 C17 C2 3.02(16)
C3 C2 C17 C16 -53.8(2)
C1 C2 C17 C16 -165.65(15)
C3 C2 C17 C12 125.09(14)
C1 C2 C17 C12 13.26(15)
C9 C8 C18 C19 73.52(17)
C1 C8 C18 C19 -167.52(13)
C7 C8 C18 C19 -47.95(18)
